data_4068666
loop_
_publ_author_name
'Fandos, Rosa'
'Gallego, Beatriz'
'L\'opez-Solera, Mar\'ia Isabel'
'Otero, Antonio'
'Rodr\'iguez, Ana'
'Ruiz, Mar\'ia Jos\'e'
'Terreros, Pilar'
'van Mourik, Tanja'

_publ_section_title
;
 Can Related Pyridine&#x2212;Alkoxide Titanium Complexes Adopt Different
 Geometries? A Combined Experimental and Theoretical Study
;
_journal_issue 5
_journal_name_full Organometallics
_journal_page_first 1329
_journal_paper_doi 10.1021/om8010239
_journal_volume 28
_journal_year 2009
_chemical_formula_sum 'C18 H25 N O2 Ti'
_chemical_formula_weight 335.29
_chemical_name_systematic
; 
 ? 
;
_space_group_IT_number 14
_symmetry_cell_setting monoclinic
_symmetry_space_group_name_Hall '-P 2ybc'
_symmetry_space_group_name_H-M 'P 1 21/c 1'
_atom_sites_solution_hydrogens geom
_atom_sites_solution_primary direct
_atom_sites_solution_secondary difmap
_audit_creation_method SHELXL-97
_cell_angle_alpha 90.00
_cell_angle_beta 105.950(7)
_cell_angle_gamma 90.00
_cell_formula_units_Z 4
_cell_length_a 11.702(5)
_cell_length_b 10.447(4)
_cell_length_c 14.589(6)
_cell_measurement_temperature 250(2)
_cell_volume 1714.9(12)
_computing_cell_refinement 'Bruker SAINT'
_computing_data_collection 'Bruker APEX'
_computing_data_reduction 'Bruker SHELXTL'
_computing_molecular_graphics 'Bruker SHELXTL'
_computing_publication_material 'Bruker SHELXTL'
_computing_structure_refinement 'SHELXL-97 (Sheldrick, 1997)'
_computing_structure_solution 'SHELXS-97 (Sheldrick, 1990)'
_diffrn_ambient_temperature 250(2)
_diffrn_measured_fraction_theta_full 0.990
_diffrn_measured_fraction_theta_max 0.990
_diffrn_measurement_device_type 'CCD area detector'
_diffrn_measurement_method 'omega scan'
_diffrn_radiation_monochromator graphite
_diffrn_radiation_source 'fine-focus sealed tube'
_diffrn_radiation_type MoK\a
_diffrn_radiation_wavelength 0.71073
_diffrn_reflns_av_R_equivalents 0.0620
_diffrn_reflns_av_sigmaI/netI 0.0604
_diffrn_reflns_limit_h_max 10
_diffrn_reflns_limit_h_min -10
_diffrn_reflns_limit_k_max 9
_diffrn_reflns_limit_k_min -8
_diffrn_reflns_limit_l_max 12
_diffrn_reflns_limit_l_min -12
_diffrn_reflns_number 4048
_diffrn_reflns_theta_full 18.30
_diffrn_reflns_theta_max 18.30
_diffrn_reflns_theta_min 2.43
_exptl_absorpt_coefficient_mu 0.505
_exptl_absorpt_correction_T_max 1
_exptl_absorpt_correction_T_min 0.433422
_exptl_absorpt_correction_type Semi-empirical
_exptl_absorpt_process_details SADABS
_exptl_crystal_colour Yellow
_exptl_crystal_density_diffrn 1.299
_exptl_crystal_density_method 'not measured'
_exptl_crystal_description Prismatic
_exptl_crystal_F_000 712
_exptl_crystal_size_max 0.334
_exptl_crystal_size_mid 0.278
_exptl_crystal_size_min 0.175
_refine_diff_density_max 0.384
_refine_diff_density_min -0.197
_refine_diff_density_rms 0.055
_refine_ls_extinction_method none
_refine_ls_goodness_of_fit_ref 1.134
_refine_ls_hydrogen_treatment constr
_refine_ls_matrix_type full
_refine_ls_number_parameters 205
_refine_ls_number_reflns 1228
_refine_ls_number_restraints 0
_refine_ls_restrained_S_all 1.134
_refine_ls_R_factor_all 0.0693
_refine_ls_R_factor_gt 0.0532
_refine_ls_shift/su_max 0.000
_refine_ls_shift/su_mean 0.000
_refine_ls_structure_factor_coef Fsqd
_refine_ls_weighting_details 'calc w=1/[\s^2^(Fo^2^)+(0.0516P)^2^+3.4862P] where P=(Fo^2^+2Fc^2^)/3'
_refine_ls_weighting_scheme calc
_refine_ls_wR_factor_gt 0.1275
_refine_ls_wR_factor_ref 0.1357
_reflns_number_gt 978
_reflns_number_total 1228
_reflns_threshold_expression >2sigma(I)
_cod_data_source_file om8010239_si_002.cif
_cod_data_source_block 2
_cod_depositor_comments
;
The following automatic conversions were performed:

'_symmetry_cell_setting' value 'Monoclinic' changed to 'monoclinic'
according to /home/saulius/struct/CIF-dictionaries/cif_core.dic
dictionary named 'cif_core.dic' version 2.4.2 from 2011-04-26.

Automatic conversion script
Id: cif_fix_values 1715 2011-07-08 13:25:40Z adriana 
;
_cod_original_cell_volume 1715.0(12)
_cod_original_sg_symbol_H-M P2(1)/c
_cod_database_code 4068666

loop_
_symmetry_equiv_pos_as_xyz
'x, y, z'
'-x, y+1/2, -z+1/2'
'-x, -y, -z'
'x, -y-1/2, z-1/2'

loop_
_atom_site_label
_atom_site_type_symbol
_atom_site_fract_x
_atom_site_fract_y
_atom_site_fract_z
_atom_site_U_iso_or_equiv
_atom_site_adp_type
_atom_site_occupancy
_atom_site_symmetry_multiplicity
_atom_site_calc_flag
_atom_site_refinement_flags
Ti1 Ti 0.23740(12) 0.10110(13) 0.89146(9) 0.0404(6) Uani 1 1 d .
N1 N 0.2676(5) -0.0408(8) 0.7944(5) 0.0374(17) Uani 1 1 d .
C3 C 0.2403(6) -0.1617(11) 0.8043(5) 0.039(2) Uani 1 1 d .
C7 C 0.3103(7) -0.0046(9) 0.7233(7) 0.043(2) Uani 1 1 d .
C6 C 0.3219(7) -0.0919(12) 0.6543(6) 0.053(2) Uani 1 1 d .
H6 H 0.3482 -0.0656 0.6026 0.063 Uiso 1 1 calc R
C14 C 0.2030(8) 0.1575(8) 1.0436(5) 0.040(2) Uani 1 1 d .
C19 C 0.1343(7) 0.0731(8) 1.0938(5) 0.057(2) Uani 1 1 d .
H19A H 0.1569 0.0927 1.1607 0.085 Uiso 1 1 calc R
H19B H 0.1516 -0.0151 1.0848 0.085 Uiso 1 1 calc R
H19C H 0.0507 0.0882 1.0678 0.085 Uiso 1 1 calc R
C18 C 0.4117(7) 0.0616(7) 1.1182(6) 0.062(3) Uani 1 1 d .
H18A H 0.4787 0.0465 1.0936 0.094 Uiso 1 1 calc R
H18B H 0.3722 -0.0180 1.1218 0.094 Uiso 1 1 calc R
H18C H 0.4386 0.0986 1.1807 0.094 Uiso 1 1 calc R
C11 C 0.2515(9) 0.3186(8) 0.9552(5) 0.046(2) Uani 1 1 d .
C8 C 0.1953(7) -0.1770(8) 0.8907(6) 0.050(2) Uani 1 1 d .
H8A H 0.1121 -0.2013 0.8714 0.060 Uiso 1 1 calc R
H8B H 0.2395 -0.2440 0.9314 0.060 Uiso 1 1 calc R
C10 C 0.1573(7) 0.2598(9) 0.9832(6) 0.043(2) Uani 1 1 d .
C13 C 0.3272(7) 0.1515(8) 1.0535(5) 0.038(2) Uani 1 1 d .
C4 C 0.2515(7) -0.2555(9) 0.7396(7) 0.053(2) Uani 1 1 d .
H4 H 0.2314 -0.3404 0.7465 0.064 Uiso 1 1 calc R
C12 C 0.3549(7) 0.2521(9) 1.0001(6) 0.041(2) Uani 1 1 d .
C17 C 0.4783(7) 0.2850(8) 0.9971(6) 0.070(3) Uani 1 1 d .
H17A H 0.4764 0.3154 0.9346 0.105 Uiso 1 1 calc R
H17B H 0.5277 0.2102 1.0115 0.105 Uiso 1 1 calc R
H17C H 0.5100 0.3505 1.0432 0.105 Uiso 1 1 calc R
C1 C 0.0670(6) 0.1316(8) 0.7972(5) 0.057(3) Uani 1 1 d .
H1A H 0.0567 0.2210 0.7820 0.086 Uiso 1 1 calc R
H1B H 0.0075 0.1042 0.8269 0.086 Uiso 1 1 calc R
H1C H 0.0594 0.0834 0.7398 0.086 Uiso 1 1 calc R
C15 C 0.0312(7) 0.3091(9) 0.9602(6) 0.073(3) Uani 1 1 d .
H15A H -0.0216 0.2398 0.9629 0.110 Uiso 1 1 calc R
H15B H 0.0094 0.3455 0.8973 0.110 Uiso 1 1 calc R
H15C H 0.0256 0.3735 1.0057 0.110 Uiso 1 1 calc R
C9 C 0.3407(7) 0.1341(9) 0.7306(6) 0.054(2) Uani 1 1 d .
H9A H 0.4226 0.1457 0.7295 0.064 Uiso 1 1 calc R
H9B H 0.2900 0.1796 0.6766 0.064 Uiso 1 1 calc R
C5 C 0.2939(8) -0.2165(11) 0.6644(7) 0.063(3) Uani 1 1 d .
H5 H 0.3034 -0.2765 0.6200 0.075 Uiso 1 1 calc R
C16 C 0.2421(8) 0.4321(8) 0.8921(6) 0.078(3) Uani 1 1 d .
H16A H 0.2559 0.5085 0.9301 0.117 Uiso 1 1 calc R
H16B H 0.1640 0.4352 0.8485 0.117 Uiso 1 1 calc R
H16C H 0.3002 0.4257 0.8569 0.117 Uiso 1 1 calc R
O1 O 0.2088(4) -0.0617(5) 0.9406(3) 0.0473(15) Uani 1 1 d .
O2 O 0.3252(4) 0.1833(5) 0.8153(4) 0.0515(15) Uani 1 1 d .

loop_
_atom_site_aniso_label
_atom_site_aniso_U_11
_atom_site_aniso_U_22
_atom_site_aniso_U_33
_atom_site_aniso_U_23
_atom_site_aniso_U_13
_atom_site_aniso_U_12
Ti1 0.0399(10) 0.0399(11) 0.0429(10) -0.0005(8) 0.0137(7) -0.0007(8)
N1 0.037(4) 0.039(6) 0.036(5) 0.009(4) 0.010(3) 0.001(4)
C3 0.038(5) 0.043(7) 0.036(6) 0.004(6) 0.011(4) 0.004(5)
C7 0.042(5) 0.050(8) 0.036(6) 0.006(6) 0.012(5) 0.009(5)
C6 0.059(6) 0.067(8) 0.033(6) 0.003(6) 0.013(4) 0.011(6)
C14 0.054(7) 0.036(6) 0.030(5) -0.003(5) 0.009(5) 0.005(5)
C19 0.055(6) 0.065(7) 0.056(6) -0.001(5) 0.024(5) -0.005(5)
C18 0.062(6) 0.048(6) 0.066(6) 0.008(5) -0.002(5) 0.004(5)
C11 0.072(7) 0.020(6) 0.049(6) 0.002(5) 0.020(6) 0.002(6)
C8 0.051(6) 0.047(7) 0.059(6) 0.001(5) 0.026(5) -0.006(5)
C10 0.036(6) 0.047(6) 0.044(5) -0.002(5) 0.009(5) 0.008(6)
C13 0.034(6) 0.038(6) 0.040(5) -0.006(5) 0.007(5) -0.002(5)
C4 0.052(6) 0.055(7) 0.052(6) -0.005(6) 0.013(5) 0.002(5)
C12 0.038(6) 0.040(6) 0.048(5) 0.000(5) 0.017(5) -0.005(6)
C17 0.068(7) 0.072(8) 0.075(6) -0.012(5) 0.029(5) -0.023(6)
C1 0.050(5) 0.066(7) 0.052(5) -0.016(5) 0.007(4) 0.002(5)
C15 0.054(7) 0.086(8) 0.073(6) -0.015(5) 0.006(5) 0.022(6)
C9 0.049(6) 0.060(8) 0.053(6) 0.011(5) 0.015(5) -0.001(5)
C5 0.068(7) 0.069(9) 0.052(7) -0.015(6) 0.018(5) 0.016(6)
C16 0.107(8) 0.051(7) 0.075(7) 0.002(6) 0.024(6) -0.013(6)
O1 0.061(4) 0.032(4) 0.055(3) -0.010(3) 0.026(3) -0.006(3)
O2 0.073(4) 0.045(4) 0.045(3) -0.003(3) 0.030(3) -0.010(3)

loop_
_atom_type_symbol
_atom_type_description
_atom_type_scat_dispersion_real
_atom_type_scat_dispersion_imag
_atom_type_scat_source
C C 0.0033 0.0016 'International Tables Vol C Tables 4.2.6.8 and 6.1.1.4'
H H 0.0000 0.0000 'International Tables Vol C Tables 4.2.6.8 and 6.1.1.4'
N N 0.0061 0.0033 'International Tables Vol C Tables 4.2.6.8 and 6.1.1.4'
O O 0.0106 0.0060 'International Tables Vol C Tables 4.2.6.8 and 6.1.1.4'
Ti Ti 0.2776 0.4457 'International Tables Vol C Tables 4.2.6.8 and 6.1.1.4'

loop_
_geom_angle_atom_site_label_1
_geom_angle_atom_site_label_2
_geom_angle_atom_site_label_3
_geom_angle
O1 Ti1 O2 142.7(2)
O1 Ti1 C1 98.5(3)
O2 Ti1 C1 96.6(3)
O1 Ti1 N1 73.2(3)
O2 Ti1 N1 73.4(3)
C1 Ti1 N1 88.4(3)
O1 Ti1 C13 84.2(3)
O2 Ti1 C13 108.6(3)
C1 Ti1 C13 134.2(3)
N1 Ti1 C13 134.8(3)
O1 Ti1 C12 117.9(3)
O2 Ti1 C12 77.6(3)
C1 Ti1 C12 127.0(3)
N1 Ti1 C12 136.5(3)
C13 Ti1 C12 34.2(2)
O1 Ti1 C14 77.5(3)
O2 Ti1 C14 132.2(3)
C1 Ti1 C14 101.2(3)
N1 Ti1 C14 150.2(3)
C13 Ti1 C14 34.4(2)
C12 Ti1 C14 56.2(3)
O1 Ti1 C11 133.3(3)
O2 Ti1 C11 79.2(3)
C1 Ti1 C11 93.5(3)
N1 Ti1 C11 152.6(3)
C13 Ti1 C11 56.5(3)
C12 Ti1 C11 33.5(2)
C14 Ti1 C11 55.9(3)
O1 Ti1 C10 105.2(3)
O2 Ti1 C10 111.0(3)
C1 Ti1 C10 79.7(3)
N1 Ti1 C10 167.6(2)
C13 Ti1 C10 56.0(2)
C12 Ti1 C10 55.4(3)
C14 Ti1 C10 33.0(2)
C11 Ti1 C10 33.5(2)
C3 N1 C7 120.9(7)
C3 N1 Ti1 120.0(6)
C7 N1 Ti1 119.1(7)
N1 C3 C4 121.9(7)
N1 C3 C8 110.1(8)
C4 C3 C8 127.9(10)
N1 C7 C6 120.9(8)
N1 C7 C9 110.9(8)
C6 C7 C9 128.3(10)
C5 C6 C7 118.3(8)
C10 C14 C13 107.6(7)
C10 C14 C19 126.1(8)
C13 C14 C19 126.2(8)
C10 C14 Ti1 74.9(4)
C13 C14 Ti1 70.2(4)
C19 C14 Ti1 122.9(5)
C12 C11 C10 107.0(7)
C12 C11 C16 126.6(9)
C10 C11 C16 126.4(9)
C12 C11 Ti1 71.0(4)
C10 C11 Ti1 74.3(4)
C16 C11 Ti1 121.3(5)
O1 C8 C3 109.3(7)
C14 C10 C11 108.7(7)
C14 C10 C15 125.7(9)
C11 C10 C15 125.3(9)
C14 C10 Ti1 72.1(4)
C11 C10 Ti1 72.2(4)
C15 C10 Ti1 127.0(5)
C12 C13 C14 107.3(7)
C12 C13 C18 127.5(8)
C14 C13 C18 124.9(8)
C12 C13 Ti1 73.6(4)
C14 C13 Ti1 75.4(4)
C18 C13 Ti1 121.7(5)
C5 C4 C3 116.9(8)
C11 C12 C13 109.4(7)
C11 C12 C17 126.3(9)
C13 C12 C17 124.2(8)
C11 C12 Ti1 75.5(4)
C13 C12 Ti1 72.2(4)
C17 C12 Ti1 121.1(5)
O2 C9 C7 109.5(7)
C6 C5 C4 121.1(8)
C8 O1 Ti1 125.4(4)
C9 O2 Ti1 124.8(5)

loop_
_geom_bond_atom_site_label_1
_geom_bond_atom_site_label_2
_geom_bond_distance
Ti1 O1 1.911(5)
Ti1 O2 1.912(5)
Ti1 C1 2.113(7)
Ti1 N1 2.145(7)
Ti1 C13 2.368(7)
Ti1 C12 2.386(8)
Ti1 C14 2.435(7)
Ti1 C11 2.444(8)
Ti1 C10 2.471(8)
N1 C3 1.321(9)
N1 C7 1.324(9)
C3 C4 1.391(10)
C3 C8 1.502(10)
C7 C6 1.393(11)
C7 C9 1.489(11)
C6 C5 1.361(11)
C14 C10 1.395(10)
C14 C13 1.421(10)
C14 C19 1.511(10)
C18 C13 1.496(10)
C11 C12 1.394(10)
C11 C10 1.417(10)
C11 C16 1.486(10)
C8 O1 1.394(8)
C10 C15 1.511(10)
C13 C12 1.399(10)
C4 C5 1.384(11)
C12 C17 1.497(10)
C9 O2 1.396(8)
